data_4027807
loop_
_publ_author_name
'Deiseroth, H.J.'
'Neumann, E.'
'Wagener, M.'

_publ_section_title
;
 (Ag I)2 Te6 and (Ag I)2 Se6: New composite materials with cyclic Te6 and
 Se6 molecules stabilized in the "solid solvent" Ag I
;
_journal_name_full 'European Journal of Inorganic Chemistry'
_journal_page_first 4755
_journal_page_last 4758
_journal_paper_doi 10.1002/ejic.200400550
_journal_volume 2004
_journal_year 2004
_chemical_formula_sum 'Ag I Se3'
_chemical_name_systematic 'Ag Se3 I'
_space_group_IT_number 53
_symmetry_space_group_name_Hall '-P 2ac 2'
_symmetry_space_group_name_H-M 'P m n a'
_cell_angle_alpha 90
_cell_angle_beta 90
_cell_angle_gamma 90
_cell_formula_units_Z 4
_cell_length_a 14.935
_cell_length_b 4.589
_cell_length_c 8.254
_cell_volume 565.702
_citation_journal_id_ASTM EJICFO
_cod_data_source_file silver1-2_327.cif
_cod_data_source_block Ag1I1Se3
_cod_original_cell_volume 565.7021
_cod_original_formula_sum 'Ag1 I1 Se3'
_cod_database_code 4027807

loop_
_symmetry_equiv_pos_as_xyz
x,y,z
-x+1/2,-y,z+1/2
x,-y,-z
-x+1/2,y,-z+1/2
-x,-y,-z
x-1/2,y,-z-1/2
-x,y,z
x-1/2,-y,z-1/2

loop_
_atom_site_label
_atom_site_type_symbol
_atom_site_fract_x
_atom_site_fract_y
_atom_site_fract_z
_atom_site_occupancy
_atom_site_U_iso_or_equiv
Se1 Se 0.5 0.603 0.24 1 0.0
I1 I-1 0.66269 1 0 1 0.0
Ag1 Ag+1 0.75 0.702 0.25 1 0.0
Se2 Se 0.61855 0.371 0.3749 1 0.0
